data_2219175
loop_
_publ_author_name
'Zhu, Xue-Wen'
'Yang, Xu-Zhao'

_publ_section_title
;Bis{(<i>E</i>)-2-ethoxy-6-[2-(ethylammonio)ethyliminomethyl]phenolato}nickel(II)
 bis(perchlorate)
;
_journal_coeditor_code SJ2526
_journal_issue 8
_journal_name_full 'Acta Crystallographica Section E'
_journal_page_first m1096
_journal_page_last m1097
_journal_paper_doi 10.1107/S1600536808023684
_journal_volume 64
_journal_year 2008
_chemical_formula_iupac '[Ni (C13 H20 N2 O2)2] (Cl O4)2'
_chemical_formula_moiety 'C26 H40 N4 Ni O4 2+, 2(Cl O4 -)'
_chemical_formula_sum 'C26 H40 Cl2 N4 Ni O12'
_chemical_formula_weight 730.23
_chemical_name_systematic
;Bis{(<i>E</i>)-2-Ethoxy-6-[2-(ethylammonio)ethyliminomethyl]phenolato}nickel(II)
bis(perchlorate)
;
_space_group_IT_number 14
_symmetry_cell_setting monoclinic
_symmetry_space_group_name_Hall '-P 2yn'
_symmetry_space_group_name_H-M 'P 1 21/n 1'
_atom_sites_solution_hydrogens geom
_atom_sites_solution_primary direct
_atom_sites_solution_secondary difmap
_audit_creation_method SHELXL-97
_cell_angle_alpha 90.00
_cell_angle_beta 99.068(4)
_cell_angle_gamma 90.00
_cell_formula_units_Z 2
_cell_length_a 8.386(3)
_cell_length_b 8.566(3)
_cell_length_c 21.862(6)
_cell_measurement_reflns_used 3252
_cell_measurement_temperature 298(2)
_cell_measurement_theta_max 25.4
_cell_measurement_theta_min 2.5
_cell_volume 1550.8(9)
_computing_cell_refinement 'SAINT (Bruker, 2004)'
_computing_data_collection 'APEX2 (Bruker, 2004)'
_computing_data_reduction 'SAINT (Bruker, 2004)'
_computing_molecular_graphics 'SHELXTL (Sheldrick, 2008)'
_computing_publication_material 'SHELXTL (Sheldrick, 2008)'
_computing_structure_refinement 'SHELXL97 (Sheldrick, 2008)'
_computing_structure_solution 'SHELXS97 (Sheldrick, 2008)'
_diffrn_ambient_temperature 298(2)
_diffrn_measured_fraction_theta_full 0.994
_diffrn_measured_fraction_theta_max 0.994
_diffrn_measurement_device_type 'Bruker APEXII CCD area-detector'
_diffrn_measurement_method '\w scans'
_diffrn_radiation_monochromator graphite
_diffrn_radiation_source 'fine-focus sealed tube'
_diffrn_radiation_type MoK\a
_diffrn_radiation_wavelength 0.71073
_diffrn_reflns_av_R_equivalents 0.0408
_diffrn_reflns_av_sigmaI/netI 0.0402
_diffrn_reflns_limit_h_max 10
_diffrn_reflns_limit_h_min -10
_diffrn_reflns_limit_k_max 10
_diffrn_reflns_limit_k_min -10
_diffrn_reflns_limit_l_max 27
_diffrn_reflns_limit_l_min -27
_diffrn_reflns_number 12509
_diffrn_reflns_theta_full 27.00
_diffrn_reflns_theta_max 27.00
_diffrn_reflns_theta_min 1.89
_diffrn_standards_number 0
_exptl_absorpt_coefficient_mu 0.866
_exptl_absorpt_correction_T_max 0.8458
_exptl_absorpt_correction_T_min 0.8256
_exptl_absorpt_correction_type multi-scan
_exptl_absorpt_process_details '(SADABS; Sheldrick, 2004)'
_exptl_crystal_colour red
_exptl_crystal_density_diffrn 1.564
_exptl_crystal_density_method 'not measured'
_exptl_crystal_description block
_exptl_crystal_F_000 764
_exptl_crystal_size_max 0.23
_exptl_crystal_size_mid 0.20
_exptl_crystal_size_min 0.20
_refine_diff_density_max 0.278
_refine_diff_density_min -0.343
_refine_ls_extinction_method none
_refine_ls_goodness_of_fit_ref 1.042
_refine_ls_hydrogen_treatment constr
_refine_ls_matrix_type full
_refine_ls_number_parameters 207
_refine_ls_number_reflns 3363
_refine_ls_number_restraints 0
_refine_ls_restrained_S_all 1.042
_refine_ls_R_factor_all 0.0499
_refine_ls_R_factor_gt 0.0390
_refine_ls_shift/su_max 0.001
_refine_ls_shift/su_max_lt 0.001
_refine_ls_shift/su_mean <0.001
_refine_ls_structure_factor_coef Fsqd
_refine_ls_weighting_details 'calc w=1/[\s^2^(Fo^2^)+(0.0512P)^2^+0.4599P] where P=(Fo^2^+2Fc^2^)/3'
_refine_ls_weighting_scheme calc
_refine_ls_wR_factor_gt 0.0965
_refine_ls_wR_factor_ref 0.1024
_reflns_number_gt 2770
_reflns_number_total 3363
_reflns_threshold_expression I>2\s(I)
_cod_data_source_file sj2526.cif
_cod_data_source_block I
_cod_original_sg_symbol_H-M 'P 21/n'
_cod_database_code 2219175
_cod_database_fobs_code 2219175

loop_
_symmetry_equiv_pos_as_xyz
'x, y, z'
'-x+1/2, y+1/2, -z+1/2'
'-x, -y, -z'
'x-1/2, -y-1/2, z-1/2'

loop_
_atom_site_type_symbol
_atom_site_label
_atom_site_fract_x
_atom_site_fract_y
_atom_site_fract_z
_atom_site_U_iso_or_equiv
_atom_site_adp_type
_atom_site_calc_flag
_atom_site_refinement_flags
_atom_site_occupancy
Ni Ni1 1.0000 0.5000 0.0000 0.02592(13) Uani d S 1
Cl Cl1 0.39043(7) 0.71469(7) 0.09059(3) 0.03882(17) Uani d . 1
O O1 1.06353(18) 0.41002(18) 0.07614(7) 0.0333(4) Uani d . 1
O O2 1.1550(2) 0.2125(2) 0.16406(8) 0.0451(4) Uani d . 1
O O3 0.4539(3) 0.6169(2) 0.04665(9) 0.0624(6) Uani d . 1
O O4 0.5075(2) 0.8315(2) 0.11174(9) 0.0547(5) Uani d . 1
O O5 0.3594(3) 0.6194(2) 0.14062(9) 0.0652(6) Uani d . 1
O O6 0.2480(3) 0.7874(3) 0.06108(13) 0.0790(7) Uani d . 1
N N1 0.8973(2) 0.6697(2) 0.03503(8) 0.0272(4) Uani d . 1
N N2 0.6314(2) 0.7051(2) -0.07021(9) 0.0342(4) Uani d . 1
H H2A 0.6031 0.6259 -0.0471 0.041 Uiso calc R 1
H H2B 0.7139 0.6718 -0.0886 0.041 Uiso calc R 1
C C1 0.8960(3) 0.5512(3) 0.13583(10) 0.0307(5) Uani d . 1
C C2 1.0022(3) 0.4303(3) 0.12705(9) 0.0281(5) Uani d . 1
C C3 1.0473(3) 0.3232(3) 0.17637(10) 0.0322(5) Uani d . 1
C C4 0.9828(3) 0.3361(3) 0.22998(10) 0.0385(6) Uani d . 1
H H4 1.0109 0.2640 0.2616 0.046 Uiso calc R 1
C C5 0.8759(3) 0.4560(3) 0.23756(11) 0.0436(6) Uani d . 1
H H5 0.8327 0.4634 0.2741 0.052 Uiso calc R 1
C C6 0.8344(3) 0.5623(3) 0.19183(11) 0.0399(6) Uani d . 1
H H6 0.7644 0.6433 0.1976 0.048 Uiso calc R 1
C C7 0.8602(3) 0.6692(3) 0.09004(10) 0.0308(5) Uani d . 1
H H7 0.8036 0.7555 0.1010 0.037 Uiso calc R 1
C C8 0.8632(3) 0.8182(2) 0.00079(11) 0.0317(5) Uani d . 1
H H8A 0.9308 0.8242 -0.0313 0.038 Uiso calc R 1
H H8B 0.8923 0.9044 0.0291 0.038 Uiso calc R 1
C C9 0.6887(3) 0.8363(3) -0.02871(11) 0.0333(5) Uani d . 1
H H9A 0.6219 0.8436 0.0036 0.040 Uiso calc R 1
H H9B 0.6765 0.9328 -0.0522 0.040 Uiso calc R 1
C C10 0.4917(3) 0.7422(3) -0.11922(13) 0.0487(7) Uani d . 1
H H10A 0.5245 0.8215 -0.1464 0.058 Uiso calc R 1
H H10B 0.4629 0.6493 -0.1439 0.058 Uiso calc R 1
C C11 0.3475(3) 0.7982(4) -0.09446(14) 0.0568(8) Uani d . 1
H H11A 0.3152 0.7211 -0.0670 0.085 Uiso calc R 1
H H11B 0.2610 0.8158 -0.1281 0.085 Uiso calc R 1
H H11C 0.3728 0.8940 -0.0723 0.085 Uiso calc R 1
C C12 1.1937(3) 0.0850(3) 0.20663(12) 0.0465(6) Uani d . 1
H H12A 1.2110 0.1255 0.2486 0.056 Uiso calc R 1
H H12B 1.2937 0.0372 0.1992 0.056 Uiso calc R 1
C C13 1.0661(5) -0.0355(4) 0.2011(2) 0.0790(11) Uani d . 1
H H13A 0.9690 0.0091 0.2116 0.119 Uiso calc R 1
H H13B 1.1007 -0.1201 0.2288 0.119 Uiso calc R 1
H H13C 1.0458 -0.0737 0.1593 0.119 Uiso calc R 1

loop_
_atom_site_aniso_label
_atom_site_aniso_U_11
_atom_site_aniso_U_22
_atom_site_aniso_U_33
_atom_site_aniso_U_12
_atom_site_aniso_U_13
_atom_site_aniso_U_23
Ni1 0.0286(2) 0.0257(2) 0.0236(2) 0.00323(15) 0.00463(15) 0.00429(15)
Cl1 0.0470(4) 0.0310(3) 0.0392(3) -0.0058(2) 0.0091(3) -0.0041(2)
O1 0.0407(9) 0.0352(9) 0.0255(7) 0.0112(7) 0.0096(7) 0.0078(6)
O2 0.0555(11) 0.0445(10) 0.0376(9) 0.0190(8) 0.0145(8) 0.0175(8)
O3 0.1038(17) 0.0375(10) 0.0533(12) -0.0086(11) 0.0357(11) -0.0095(9)
O4 0.0541(12) 0.0456(11) 0.0639(13) -0.0157(9) 0.0075(9) -0.0132(9)
O5 0.1053(17) 0.0525(12) 0.0438(11) -0.0208(12) 0.0300(11) -0.0021(9)
O6 0.0493(13) 0.0656(14) 0.116(2) -0.0016(11) -0.0058(12) 0.0108(14)
N1 0.0264(9) 0.0250(9) 0.0292(9) -0.0002(7) 0.0015(7) 0.0020(7)
N2 0.0319(10) 0.0294(10) 0.0408(11) 0.0026(8) 0.0038(8) -0.0007(8)
C1 0.0301(11) 0.0345(12) 0.0277(11) -0.0006(9) 0.0048(9) -0.0003(9)
C2 0.0290(11) 0.0310(11) 0.0244(10) -0.0028(9) 0.0043(9) 0.0013(9)
C3 0.0323(12) 0.0354(12) 0.0284(11) -0.0017(10) 0.0030(9) 0.0047(9)
C4 0.0413(14) 0.0464(14) 0.0271(11) -0.0036(11) 0.0034(10) 0.0079(10)
C5 0.0465(15) 0.0580(16) 0.0288(12) 0.0011(13) 0.0132(11) 0.0006(11)
C6 0.0391(13) 0.0466(14) 0.0356(13) 0.0061(11) 0.0107(10) -0.0031(11)
C7 0.0292(11) 0.0299(12) 0.0333(12) 0.0024(9) 0.0048(9) -0.0033(9)
C8 0.0359(12) 0.0224(11) 0.0362(12) -0.0029(9) 0.0033(10) 0.0010(9)
C9 0.0374(13) 0.0232(11) 0.0387(12) 0.0043(9) 0.0042(10) 0.0019(9)
C10 0.0474(15) 0.0519(16) 0.0429(14) -0.0002(13) -0.0052(12) 0.0011(12)
C11 0.0354(14) 0.0620(19) 0.068(2) -0.0005(13) -0.0059(13) 0.0023(15)
C12 0.0508(16) 0.0441(15) 0.0445(14) 0.0123(12) 0.0072(12) 0.0191(12)
C13 0.078(2) 0.0510(19) 0.107(3) -0.0058(18) 0.011(2) 0.010(2)

loop_
_atom_type_symbol
_atom_type_description
_atom_type_scat_dispersion_real
_atom_type_scat_dispersion_imag
_atom_type_scat_source
C C 0.0033 0.0016 'International Tables Vol C Tables 4.2.6.8 and 6.1.1.4'
H H 0.0000 0.0000 'International Tables Vol C Tables 4.2.6.8 and 6.1.1.4'
N N 0.0061 0.0033 'International Tables Vol C Tables 4.2.6.8 and 6.1.1.4'
O O 0.0106 0.0060 'International Tables Vol C Tables 4.2.6.8 and 6.1.1.4'
Cl Cl 0.1484 0.1585 'International Tables Vol C Tables 4.2.6.8 and 6.1.1.4'
Ni Ni 0.3393 1.1124 'International Tables Vol C Tables 4.2.6.8 and 6.1.1.4'

loop_
_geom_angle_atom_site_label_1
_geom_angle_atom_site_label_2
_geom_angle_atom_site_label_3
_geom_angle_site_symmetry_1
_geom_angle_site_symmetry_3
_geom_angle
_geom_angle_publ_flag
O1 Ni1 O1 3_765 . 180.0 y
O1 Ni1 N1 3_765 3_765 92.33(7) ?
O1 Ni1 N1 . 3_765 87.67(7) ?
O1 Ni1 N1 3_765 . 87.67(7) y
O1 Ni1 N1 . . 92.33(7) y
N1 Ni1 N1 3_765 . 180.0 y
O6 Cl1 O5 . . 111.19(15) ?
O6 Cl1 O4 . . 109.16(13) ?
O5 Cl1 O4 . . 110.69(13) ?
O6 Cl1 O3 . . 109.13(15) ?
O5 Cl1 O3 . . 108.15(12) ?
O4 Cl1 O3 . . 108.46(13) ?
C2 O1 Ni1 . . 128.20(14) ?
C3 O2 C12 . . 119.27(19) ?
C7 N1 C8 . . 114.76(18) ?
C7 N1 Ni1 . . 124.19(15) ?
C8 N1 Ni1 . . 120.95(14) ?
C9 N2 C10 . . 114.96(19) ?
C9 N2 H2A . . 108.5 ?
C10 N2 H2A . . 108.5 ?
C9 N2 H2B . . 108.5 ?
C10 N2 H2B . . 108.5 ?
H2A N2 H2B . . 107.5 ?
C2 C1 C6 . . 119.9(2) ?
C2 C1 C7 . . 119.90(19) ?
C6 C1 C7 . . 120.0(2) ?
O1 C2 C1 . . 123.96(19) ?
O1 C2 C3 . . 117.8(2) ?
C1 C2 C3 . . 118.25(19) ?
O2 C3 C4 . . 126.0(2) ?
O2 C3 C2 . . 113.84(19) ?
C4 C3 C2 . . 120.2(2) ?
C3 C4 C5 . . 120.7(2) ?
C3 C4 H4 . . 119.7 ?
C5 C4 H4 . . 119.7 ?
C6 C5 C4 . . 120.2(2) ?
C6 C5 H5 . . 119.9 ?
C4 C5 H5 . . 119.9 ?
C5 C6 C1 . . 120.7(2) ?
C5 C6 H6 . . 119.7 ?
C1 C6 H6 . . 119.7 ?
N1 C7 C1 . . 127.2(2) ?
N1 C7 H7 . . 116.4 ?
C1 C7 H7 . . 116.4 ?
N1 C8 C9 . . 113.63(18) ?
N1 C8 H8A . . 108.8 ?
C9 C8 H8A . . 108.8 ?
N1 C8 H8B . . 108.8 ?
C9 C8 H8B . . 108.8 ?
H8A C8 H8B . . 107.7 ?
N2 C9 C8 . . 112.54(18) ?
N2 C9 H9A . . 109.1 ?
C8 C9 H9A . . 109.1 ?
N2 C9 H9B . . 109.1 ?
C8 C9 H9B . . 109.1 ?
H9A C9 H9B . . 107.8 ?
C11 C10 N2 . . 113.6(2) ?
C11 C10 H10A . . 108.8 ?
N2 C10 H10A . . 108.8 ?
C11 C10 H10B . . 108.8 ?
N2 C10 H10B . . 108.8 ?
H10A C10 H10B . . 107.7 ?
C10 C11 H11A . . 109.5 ?
C10 C11 H11B . . 109.5 ?
H11A C11 H11B . . 109.5 ?
C10 C11 H11C . . 109.5 ?
H11A C11 H11C . . 109.5 ?
H11B C11 H11C . . 109.5 ?
O2 C12 C13 . . 113.0(2) ?
O2 C12 H12A . . 109.0 ?
C13 C12 H12A . . 109.0 ?
O2 C12 H12B . . 109.0 ?
C13 C12 H12B . . 109.0 ?
H12A C12 H12B . . 107.8 ?
C12 C13 H13A . . 109.5 ?
C12 C13 H13B . . 109.5 ?
H13A C13 H13B . . 109.5 ?
C12 C13 H13C . . 109.5 ?
H13A C13 H13C . . 109.5 ?
H13B C13 H13C . . 109.5 ?

loop_
_geom_bond_atom_site_label_1
_geom_bond_atom_site_label_2
_geom_bond_site_symmetry_2
_geom_bond_distance
_geom_bond_publ_flag
Ni1 O1 3_765 1.836(2) ?
Ni1 O1 . 1.836(2) y
Ni1 N1 3_765 1.910(2) ?
Ni1 N1 . 1.910(2) y
Cl1 O6 . 1.410(2) ?
Cl1 O5 . 1.421(2) ?
Cl1 O4 . 1.4268(18) ?
Cl1 O3 . 1.4384(19) ?
O1 C2 . 1.309(2) ?
O2 C3 . 1.365(3) ?
O2 C12 . 1.439(3) ?
N1 C7 . 1.289(3) ?
N1 C8 . 1.481(3) ?
N2 C9 . 1.476(3) ?
N2 C10 . 1.492(3) ?
N2 H2A . 0.9000 ?
N2 H2B . 0.9000 ?
C1 C2 . 1.399(3) ?
C1 C6 . 1.405(3) ?
C1 C7 . 1.421(3) ?
C2 C3 . 1.421(3) ?
C3 C4 . 1.370(3) ?
C4 C5 . 1.390(4) ?
C4 H4 . 0.9300 ?
C5 C6 . 1.357(4) ?
C5 H5 . 0.9300 ?
C6 H6 . 0.9300 ?
C7 H7 . 0.9300 ?
C8 C9 . 1.512(3) ?
C8 H8A . 0.9700 ?
C8 H8B . 0.9700 ?
C9 H9A . 0.9700 ?
C9 H9B . 0.9700 ?
C10 C11 . 1.481(4) ?
C10 H10A . 0.9700 ?
C10 H10B . 0.9700 ?
C11 H11A . 0.9600 ?
C11 H11B . 0.9600 ?
C11 H11C . 0.9600 ?
C12 C13 . 1.478(4) ?
C12 H12A . 0.9700 ?
C12 H12B . 0.9700 ?
C13 H13A . 0.9600 ?
C13 H13B . 0.9600 ?
C13 H13C . 0.9600 ?

loop_
_geom_hbond_atom_site_label_D
_geom_hbond_atom_site_label_H
_geom_hbond_atom_site_label_A
_geom_hbond_site_symmetry_A
_geom_hbond_distance_DH
_geom_hbond_distance_HA
_geom_hbond_distance_DA
_geom_hbond_angle_DHA
N2 H2B O2 3_765 0.90 2.34 3.013(3) 131
N2 H2B O1 3_765 0.90 1.97 2.764(2) 146
N2 H2A O3 . 0.90 2.56 3.242(3) 132
N2 H2A O3 3_665 0.90 2.13 2.916(3) 145
